data_2223483
loop_
_publ_author_name
'NizamMohideen, M.'
'Damodiran, M.'
'SubbiahPandi, A.'
'Perumal, P. T.'

_publ_section_title
3-(6-Benzyloxy-2,2-dimethylperhydrofuro[2,3-<i>d</i>][1,3]dioxolan-5-yl)-5-(4-chlorophenyl)-4-nitro-2-phenyl-2,3,4,5-tetrahydroisoxazole
_journal_coeditor_code LX2103
_journal_issue 10
_journal_name_full 'Acta Crystallographica Section E'
_journal_page_first o2305
_journal_page_last o2306
_journal_paper_doi 10.1107/S1600536809034096
_journal_volume 65
_journal_year 2009
_chemical_formula_iupac 'C29 H29 Cl N2 O7'
_chemical_formula_moiety 'C29 H29 Cl N2 O7'
_chemical_formula_sum 'C29 H29 Cl N2 O7'
_chemical_formula_weight 552.99
_chemical_name_systematic
;
3-(6-Benzyloxy-2,2-dimethylperhydrofuro[2,3-<i>d</i>][1,3]dioxolan-5-yl)-
5-(4-chlorophenyl)-4-nitro-2-phenyl-2,3,4,5-tetrahydroisoxazole
;
_space_group_IT_number 19
_symmetry_cell_setting orthorhombic
_symmetry_space_group_name_Hall 'P 2ac 2ab'
_symmetry_space_group_name_H-M 'P 21 21 21'
_atom_sites_solution_hydrogens difmap
_atom_sites_solution_primary direct
_atom_sites_solution_secondary difmap
_audit_creation_method SHELXL-97
_cell_angle_alpha 90.00
_cell_angle_beta 90.00
_cell_angle_gamma 90.00
_cell_formula_units_Z 4
_cell_length_a 12.7862(5)
_cell_length_b 13.0160(5)
_cell_length_c 16.8232(6)
_cell_measurement_reflns_used 3652
_cell_measurement_temperature 293(2)
_cell_measurement_theta_max 25
_cell_measurement_theta_min 2.5
_cell_volume 2799.80(18)
_computing_cell_refinement 'APEX2 and SAINT (Bruker, 2004)'
_computing_data_collection 'APEX2 (Bruker, 2004)'
_computing_data_reduction 'SAINT and XPREP (Bruker, 2004)'
_computing_molecular_graphics 'ORTEP-3 (Farrugia, 1997) and DIAMOND (Brandenburg, 1998)'
_computing_publication_material
;
SHELXL97 (Sheldrick, 2008) and PLATON (Spek, 2009)
;
_computing_structure_refinement 'SHELXL97 (Sheldrick, 2008)'
_computing_structure_solution 'SHELXS97 (Sheldrick, 2008)'
_diffrn_ambient_temperature 293(2)
_diffrn_measured_fraction_theta_full 0.971
_diffrn_measured_fraction_theta_max 0.971
_diffrn_measurement_device_type 'Bruker Kappa APEXII CCD'
_diffrn_measurement_method '\w and \f'
_diffrn_radiation_monochromator graphite
_diffrn_radiation_source 'fine-focus sealed tube'
_diffrn_radiation_type MoK\a
_diffrn_radiation_wavelength 0.71073
_diffrn_reflns_av_R_equivalents 0.0341
_diffrn_reflns_av_sigmaI/netI 0.0396
_diffrn_reflns_limit_h_max 15
_diffrn_reflns_limit_h_min -15
_diffrn_reflns_limit_k_max 14
_diffrn_reflns_limit_k_min -13
_diffrn_reflns_limit_l_max 20
_diffrn_reflns_limit_l_min -16
_diffrn_reflns_number 17056
_diffrn_reflns_theta_full 25.00
_diffrn_reflns_theta_max 25.00
_diffrn_reflns_theta_min 2.90
_exptl_absorpt_coefficient_mu 0.185
_exptl_absorpt_correction_T_max 0.964
_exptl_absorpt_correction_T_min 0.926
_exptl_absorpt_correction_type multi-scan
_exptl_absorpt_process_details '(SADABS; Bruker 2004)'
_exptl_crystal_colour Colourless
_exptl_crystal_density_diffrn 1.312
_exptl_crystal_density_method 'not measured'
_exptl_crystal_description Needle
_exptl_crystal_F_000 1160
_exptl_crystal_size_max 0.3
_exptl_crystal_size_mid 0.2
_exptl_crystal_size_min 0.2
_refine_diff_density_max 0.149
_refine_diff_density_min -0.135
_refine_ls_abs_structure_details 'Flack (1983), 1975 Friedel pairs'
_refine_ls_abs_structure_Flack -0.05(8)
_refine_ls_extinction_coef 0.0045(6)
_refine_ls_extinction_expression Fc^*^=kFc[1+0.001xFc^2^\l^3^/sin(2\q)]^-1/4^
_refine_ls_extinction_method 'SHELXL97 (Sheldrick, 2008)'
_refine_ls_goodness_of_fit_ref 1.017
_refine_ls_hydrogen_treatment constr
_refine_ls_matrix_type full
_refine_ls_number_parameters 355
_refine_ls_number_reflns 4764
_refine_ls_number_restraints 1
_refine_ls_restrained_S_all 1.017
_refine_ls_R_factor_all 0.0638
_refine_ls_R_factor_gt 0.0366
_refine_ls_shift/su_max 0.000
_refine_ls_shift/su_max_lt 0.001
_refine_ls_shift/su_mean 0.000
_refine_ls_structure_factor_coef Fsqd
_refine_ls_weighting_details 'calc w=1/[\s^2^(Fo^2^)+(0.0403P)^2^+0.2549P] where P=(Fo^2^+2Fc^2^)/3'
_refine_ls_weighting_scheme calc
_refine_ls_wR_factor_gt 0.0766
_refine_ls_wR_factor_ref 0.0882
_reflns_number_gt 3446
_reflns_number_total 4764
_reflns_threshold_expression I>2\s(I)
_cod_data_source_file lx2103.cif
_cod_data_source_block I
_cod_depositor_comments
;
The following automatic conversions were performed:
'_exptl_absorpt_correction_type' value 'Multi-scan' changed to
'multi-scan' according to
'/home/saulius/struct/CIF-dictionaries/cif_core.dic' dictionary named
'cif_core.dic' version 2.4.1 from 2010-06-29.

Automatic conversion script
Id: cif_fix_enum 1527 2010-12-29 10:47:43Z saulius 

The following automatic conversions were performed:

'_exptl_absorpt_correction_type' value 'Multi-scan' changed to
'multi-scan' according to
/home/saulius/struct/CIF-dictionaries/cif_core.dic dictionary named
'cif_core.dic' version 2.4.1 from 2010-06-29.

Automatic conversion script
Id: cif_fix_values 1715 2011-07-08 13:25:40Z adriana 
;
_cod_database_code 2223483
_cod_database_fobs_code 2223483

loop_
_symmetry_equiv_pos_as_xyz
'x, y, z'
'-x+1/2, -y, z+1/2'
'x+1/2, -y+1/2, -z'
'-x, y+1/2, -z+1/2'

loop_
_atom_site_type_symbol
_atom_site_label
_atom_site_fract_x
_atom_site_fract_y
_atom_site_fract_z
_atom_site_U_iso_or_equiv
_atom_site_adp_type
_atom_site_calc_flag
_atom_site_refinement_flags
_atom_site_occupancy
_atom_site_disorder_assembly
_atom_site_disorder_group
C C1 0.33984(19) 0.6866(2) 0.65294(16) 0.0602(7) Uani d . 1 . .
H H1 0.3415 0.6459 0.6983 0.072 Uiso calc R 1 . .
C C2 0.2814(2) 0.7761(2) 0.65257(18) 0.0692(7) Uani d U 1 . .
H H2 0.2457 0.7964 0.6981 0.083 Uiso calc R 1 . .
C C3 0.2765(2) 0.8340(2) 0.5857(2) 0.0673(7) Uani d U 1 . .
C C4 0.3326(2) 0.8082(2) 0.5200(2) 0.0760(9) Uani d . 1 . .
H H4 0.3301 0.8493 0.4749 0.091 Uiso calc R 1 . .
C C5 0.3933(2) 0.7205(2) 0.52082(18) 0.0691(8) Uani d . 1 . .
H H5 0.4332 0.7039 0.4764 0.083 Uiso calc R 1 . .
C C6 0.39575(17) 0.65738(18) 0.58632(15) 0.0471(6) Uani d . 1 . .
C C7 0.45334(17) 0.55719(17) 0.58177(14) 0.0455(6) Uani d . 1 . .
H H7 0.5181 0.5658 0.5513 0.055 Uiso calc R 1 . .
C C8 0.38927(17) 0.46762(17) 0.54776(13) 0.0427(6) Uani d . 1 . .
H H8 0.3143 0.4808 0.5544 0.051 Uiso calc R 1 . .
C C9 0.42248(17) 0.37460(18) 0.59803(14) 0.0434(6) Uani d . 1 . .
H H9 0.4536 0.3214 0.5643 0.052 Uiso calc R 1 . .
C C10 0.33056(15) 0.33112(18) 0.64465(14) 0.0434(6) Uani d . 1 . .
H H10 0.3092 0.3802 0.6857 0.052 Uiso calc R 1 . .
C C11 0.34793(16) 0.22621(18) 0.68184(14) 0.0448(6) Uani d . 1 . .
H H11 0.3831 0.2310 0.7335 0.054 Uiso calc R 1 . .
C C12 0.23650(18) 0.18767(19) 0.68975(14) 0.0474(6) Uani d . 1 . .
H H12 0.2314 0.1126 0.6886 0.057 Uiso calc R 1 . .
C C13 0.17952(16) 0.23875(19) 0.62140(14) 0.0460(6) Uani d . 1 . .
H H13 0.1606 0.1884 0.5805 0.055 Uiso calc R 1 . .
C C14 0.08681(19) 0.2635(2) 0.73843(15) 0.0582(7) Uani d . 1 . .
C C15 0.0626(3) 0.3618(3) 0.7812(2) 0.1063(12) Uani d . 1 . .
H H15A 0.1132 0.4131 0.7668 0.159 Uiso calc R 1 . .
H H15B 0.0653 0.3503 0.8375 0.159 Uiso calc R 1 . .
H H15C -0.0060 0.3849 0.7666 0.159 Uiso calc R 1 . .
C C16 0.0104(2) 0.1788(3) 0.7552(2) 0.0866(10) Uani d . 1 . .
H H16A -0.0575 0.1981 0.7359 0.130 Uiso calc R 1 . .
H H16B 0.0069 0.1669 0.8114 0.130 Uiso calc R 1 . .
H H16C 0.0328 0.1171 0.7289 0.130 Uiso calc R 1 . .
C C17 0.4468(2) 0.0741(2) 0.66159(16) 0.0585(7) Uani d . 1 . .
H H17A 0.3903 0.0319 0.6819 0.070 Uiso calc R 1 . .
H H17B 0.4917 0.0925 0.7058 0.070 Uiso calc R 1 . .
C C18 0.50869(17) 0.01390(19) 0.60141(15) 0.0493(6) Uani d . 1 . .
C C19 0.5602(2) -0.0733(2) 0.62669(19) 0.0713(8) Uani d . 1 . .
H H19 0.5570 -0.0928 0.6798 0.086 Uiso calc R 1 . .
C C20 0.6160(2) -0.1312(3) 0.5736(2) 0.0875(10) Uani d . 1 . .
H H20 0.6507 -0.1899 0.5910 0.105 Uiso calc R 1 . .
C C21 0.6215(2) -0.1038(3) 0.4954(2) 0.0811(9) Uani d . 1 . .
H H21 0.6591 -0.1439 0.4597 0.097 Uiso calc R 1 . .
C C22 0.5717(2) -0.0176(2) 0.46998(17) 0.0713(8) Uani d . 1 . .
H H22 0.5757 0.0018 0.4169 0.086 Uiso calc R 1 . .
C C23 0.5151(2) 0.0412(2) 0.52292(16) 0.0608(7) Uani d . 1 . .
H H23 0.4809 0.1000 0.5052 0.073 Uiso calc R 1 . .
C C24 0.60915(17) 0.3964(2) 0.63870(14) 0.0489(6) Uani d . 1 . .
C C25 0.63995(19) 0.2974(2) 0.62056(17) 0.0639(8) Uani d . 1 . .
H H25 0.5905 0.2457 0.6140 0.077 Uiso calc R 1 . .
C C26 0.7453(2) 0.2761(3) 0.61224(17) 0.0790(9) Uani d . 1 . .
H H26 0.7663 0.2100 0.5988 0.095 Uiso calc R 1 . .
C C27 0.8194(2) 0.3512(3) 0.62345(18) 0.0847(11) Uani d . 1 . .
H H27 0.8901 0.3359 0.6187 0.102 Uiso calc R 1 . .
C C28 0.7876(2) 0.4485(3) 0.64162(19) 0.0805(10) Uani d . 1 . .
H H28 0.8373 0.4999 0.6485 0.097 Uiso calc R 1 . .
C C29 0.68311(17) 0.4720(2) 0.64995(16) 0.0618(7) Uani d . 1 . .
H H29 0.6626 0.5384 0.6631 0.074 Uiso calc R 1 . .
N N1 0.50029(14) 0.41439(15) 0.65469(12) 0.0476(5) Uani d . 1 . .
N N2 0.4148(2) 0.45251(17) 0.46170(13) 0.0574(6) Uani d . 1 . .
O O1 0.47679(12) 0.52172(12) 0.66073(9) 0.0517(4) Uani d . 1 . .
O O2 0.4993(2) 0.4215(2) 0.44423(13) 0.0993(8) Uani d . 1 . .
O O3 0.3483(2) 0.4733(2) 0.41370(13) 0.1086(8) Uani d . 1 . .
O O4 0.24623(11) 0.31531(12) 0.59000(9) 0.0503(4) Uani d . 1 . .
O O5 0.19043(12) 0.23172(14) 0.75864(9) 0.0588(5) Uani d . 1 . .
O O6 0.08979(12) 0.28308(14) 0.65527(10) 0.0613(5) Uani d . 1 . .
O O7 0.40491(11) 0.16447(12) 0.62710(9) 0.0478(4) Uani d . 1 . .
Cl Cl1 0.19572(8) 0.94167(6) 0.58228(7) 0.1059(3) Uani d . 1 . .

loop_
_atom_site_aniso_label
_atom_site_aniso_U_11
_atom_site_aniso_U_22
_atom_site_aniso_U_33
_atom_site_aniso_U_12
_atom_site_aniso_U_13
_atom_site_aniso_U_23
C1 0.0647(16) 0.0588(18) 0.0572(16) 0.0114(14) -0.0014(14) -0.0080(14)
C2 0.0688(17) 0.070(2) 0.0692(16) 0.0167(16) -0.0049(15) -0.0232(13)
C3 0.0706(18) 0.0432(17) 0.0883(19) 0.0018(14) -0.0139(17) -0.0167(13)
C4 0.099(2) 0.0429(18) 0.086(2) -0.0020(17) -0.0028(19) 0.0106(16)
C5 0.088(2) 0.0506(18) 0.0687(19) -0.0036(16) 0.0181(16) -0.0007(15)
C6 0.0449(13) 0.0404(15) 0.0559(15) -0.0077(11) 0.0023(12) -0.0126(13)
C7 0.0447(13) 0.0421(15) 0.0497(15) -0.0055(11) 0.0041(11) -0.0071(12)
C8 0.0416(12) 0.0425(14) 0.0439(14) -0.0004(11) 0.0024(10) -0.0035(11)
C9 0.0385(12) 0.0433(15) 0.0485(14) 0.0025(10) -0.0014(11) -0.0027(12)
C10 0.0388(12) 0.0432(15) 0.0482(14) 0.0006(11) -0.0034(10) -0.0004(11)
C11 0.0452(13) 0.0443(15) 0.0450(13) 0.0031(11) -0.0028(11) 0.0019(12)
C12 0.0530(14) 0.0414(15) 0.0479(14) 0.0007(12) 0.0052(11) 0.0001(12)
C13 0.0439(12) 0.0471(15) 0.0471(13) -0.0059(12) 0.0000(10) -0.0003(12)
C14 0.0540(15) 0.0662(19) 0.0544(16) 0.0074(14) 0.0049(13) -0.0018(14)
C15 0.120(3) 0.101(3) 0.099(3) 0.031(2) 0.007(2) -0.033(2)
C16 0.0640(18) 0.104(3) 0.091(2) -0.0119(19) 0.0126(16) 0.026(2)
C17 0.0702(17) 0.0496(17) 0.0556(16) 0.0215(14) -0.0020(13) 0.0105(13)
C18 0.0447(13) 0.0441(16) 0.0592(17) 0.0053(12) 0.0004(11) 0.0064(13)
C19 0.0730(18) 0.065(2) 0.076(2) 0.0201(17) 0.0068(15) 0.0156(16)
C20 0.078(2) 0.069(2) 0.115(3) 0.0330(17) 0.018(2) 0.013(2)
C21 0.0659(19) 0.065(2) 0.112(3) 0.0099(17) 0.0286(18) -0.014(2)
C22 0.0799(19) 0.069(2) 0.0653(19) -0.0030(18) 0.0187(16) -0.0046(16)
C23 0.0703(17) 0.0506(17) 0.0615(18) 0.0124(14) 0.0001(14) 0.0040(14)
C24 0.0386(13) 0.0631(19) 0.0451(15) 0.0009(13) -0.0026(11) 0.0005(12)
C25 0.0474(14) 0.070(2) 0.0742(18) 0.0103(14) -0.0031(13) -0.0081(15)
C26 0.0579(17) 0.100(3) 0.080(2) 0.0289(19) 0.0031(15) -0.0037(19)
C27 0.0411(16) 0.138(3) 0.075(2) 0.015(2) 0.0063(14) 0.023(2)
C28 0.0423(15) 0.117(3) 0.082(2) -0.0142(18) -0.0024(14) 0.024(2)
C29 0.0479(14) 0.0722(19) 0.0652(17) -0.0065(14) -0.0031(12) 0.0012(15)
N1 0.0396(11) 0.0478(13) 0.0553(12) 0.0014(9) -0.0010(9) -0.0058(10)
N2 0.0776(15) 0.0449(13) 0.0497(14) -0.0107(12) -0.0008(13) -0.0059(11)
O1 0.0526(9) 0.0512(11) 0.0513(11) 0.0034(8) -0.0048(7) -0.0116(9)
O2 0.1055(18) 0.123(2) 0.0690(14) 0.0167(16) 0.0285(13) -0.0203(13)
O3 0.136(2) 0.125(2) 0.0645(14) 0.0038(17) -0.0251(14) 0.0137(14)
O4 0.0404(8) 0.0540(11) 0.0565(10) -0.0071(8) -0.0082(7) 0.0133(8)
O5 0.0541(10) 0.0757(13) 0.0465(10) 0.0024(9) 0.0008(8) 0.0010(9)
O6 0.0485(10) 0.0762(13) 0.0591(11) 0.0070(9) 0.0053(8) 0.0097(10)
O7 0.0547(9) 0.0422(10) 0.0467(9) 0.0116(8) -0.0005(7) 0.0056(8)
Cl1 0.1104(7) 0.0618(5) 0.1454(9) 0.0290(5) -0.0323(6) -0.0224(6)

loop_
_atom_type_symbol
_atom_type_description
_atom_type_scat_dispersion_real
_atom_type_scat_dispersion_imag
_atom_type_scat_source
C C 0.0033 0.0016 'International Tables Vol C Tables 4.2.6.8 and 6.1.1.4'
H H 0.0000 0.0000 'International Tables Vol C Tables 4.2.6.8 and 6.1.1.4'
N N 0.0061 0.0033 'International Tables Vol C Tables 4.2.6.8 and 6.1.1.4'
O O 0.0106 0.0060 'International Tables Vol C Tables 4.2.6.8 and 6.1.1.4'
Cl Cl 0.1484 0.1585 'International Tables Vol C Tables 4.2.6.8 and 6.1.1.4'

loop_
_geom_angle_atom_site_label_1
_geom_angle_atom_site_label_2
_geom_angle_atom_site_label_3
_geom_angle_site_symmetry_1
_geom_angle_site_symmetry_3
_geom_angle
_geom_angle_publ_flag
C6 C1 C2 . . 120.5(3) ?
C6 C1 H1 . . 119.8 ?
C2 C1 H1 . . 119.8 ?
C3 C2 C1 . . 119.8(3) ?
C3 C2 H2 . . 120.1 ?
C1 C2 H2 . . 120.1 ?
C2 C3 C4 . . 120.8(3) ?
C2 C3 Cl1 . . 120.2(2) ?
C4 C3 Cl1 . . 119.0(3) ?
C3 C4 C5 . . 119.6(3) ?
C3 C4 H4 . . 120.2 ?
C5 C4 H4 . . 120.2 ?
C6 C5 C4 . . 121.0(3) ?
C6 C5 H5 . . 119.5 ?
C4 C5 H5 . . 119.5 ?
C5 C6 C1 . . 118.3(2) ?
C5 C6 C7 . . 119.3(2) ?
C1 C6 C7 . . 122.3(2) ?
O1 C7 C6 . . 109.53(18) ?
O1 C7 C8 . . 102.22(18) ?
C6 C7 C8 . . 114.67(18) ?
O1 C7 H7 . . 110.0 ?
C6 C7 H7 . . 110.0 ?
C8 C7 H7 . . 110.0 ?
N2 C8 C7 . . 110.11(18) ?
N2 C8 C9 . . 111.63(19) ?
C7 C8 C9 . . 104.23(17) ?
N2 C8 H8 . . 110.2 ?
C7 C8 H8 . . 110.2 ?
C9 C8 H8 . . 110.2 ?
N1 C9 C10 . . 108.61(18) ?
N1 C9 C8 . . 105.42(17) ?
C10 C9 C8 . . 111.29(18) ?
N1 C9 H9 . . 110.5 ?
C10 C9 H9 . . 110.5 ?
C8 C9 H9 . . 110.5 ?
O4 C10 C11 . . 104.21(17) ?
O4 C10 C9 . . 107.70(18) ?
C11 C10 C9 . . 115.70(18) ?
O4 C10 H10 . . 109.7 ?
C11 C10 H10 . . 109.7 ?
C9 C10 H10 . . 109.7 ?
O7 C11 C12 . . 110.55(18) ?
O7 C11 C10 . . 108.43(18) ?
C12 C11 C10 . . 101.32(17) ?
O7 C11 H11 . . 112.0 ?
C12 C11 H11 . . 112.0 ?
C10 C11 H11 . . 112.0 ?
O5 C12 C13 . . 104.04(18) ?
O5 C12 C11 . . 109.12(19) ?
C13 C12 C11 . . 103.89(18) ?
O5 C12 H12 . . 113.0 ?
C13 C12 H12 . . 113.0 ?
C11 C12 H12 . . 113.0 ?
O6 C13 O4 . . 110.77(19) ?
O6 C13 C12 . . 105.37(18) ?
O4 C13 C12 . . 107.62(17) ?
O6 C13 H13 . . 111.0 ?
O4 C13 H13 . . 111.0 ?
C12 C13 H13 . . 111.0 ?
O6 C14 O5 . . 105.13(18) ?
O6 C14 C15 . . 108.9(2) ?
O5 C14 C15 . . 108.9(2) ?
O6 C14 C16 . . 109.5(2) ?
O5 C14 C16 . . 110.3(2) ?
C15 C14 C16 . . 113.8(3) ?
C14 C15 H15A . . 109.5 ?
C14 C15 H15B . . 109.5 ?
H15A C15 H15B . . 109.5 ?
C14 C15 H15C . . 109.5 ?
H15A C15 H15C . . 109.5 ?
H15B C15 H15C . . 109.5 ?
C14 C16 H16A . . 109.5 ?
C14 C16 H16B . . 109.5 ?
H16A C16 H16B . . 109.5 ?
C14 C16 H16C . . 109.5 ?
H16A C16 H16C . . 109.5 ?
H16B C16 H16C . . 109.5 ?
O7 C17 C18 . . 110.8(2) ?
O7 C17 H17A . . 109.5 ?
C18 C17 H17A . . 109.5 ?
O7 C17 H17B . . 109.5 ?
C18 C17 H17B . . 109.5 ?
H17A C17 H17B . . 108.1 ?
C23 C18 C19 . . 118.9(2) ?
C23 C18 C17 . . 123.0(2) ?
C19 C18 C17 . . 118.2(2) ?
C20 C19 C18 . . 120.0(3) ?
C20 C19 H19 . . 120.0 ?
C18 C19 H19 . . 120.0 ?
C21 C20 C19 . . 120.8(3) ?
C21 C20 H20 . . 119.6 ?
C19 C20 H20 . . 119.6 ?
C22 C21 C20 . . 119.7(3) ?
C22 C21 H21 . . 120.2 ?
C20 C21 H21 . . 120.2 ?
C21 C22 C23 . . 120.0(3) ?
C21 C22 H22 . . 120.0 ?
C23 C22 H22 . . 120.0 ?
C18 C23 C22 . . 120.6(3) ?
C18 C23 H23 . . 119.7 ?
C22 C23 H23 . . 119.7 ?
C29 C24 C25 . . 120.1(2) ?
C29 C24 N1 . . 121.5(2) ?
C25 C24 N1 . . 118.0(2) ?
C24 C25 C26 . . 119.1(3) ?
C24 C25 H25 . . 120.4 ?
C26 C25 H25 . . 120.4 ?
C27 C26 C25 . . 121.1(3) ?
C27 C26 H26 . . 119.5 ?
C25 C26 H26 . . 119.5 ?
C28 C27 C26 . . 119.0(3) ?
C28 C27 H27 . . 120.5 ?
C26 C27 H27 . . 120.5 ?
C27 C28 C29 . . 121.2(3) ?
C27 C28 H28 . . 119.4 ?
C29 C28 H28 . . 119.4 ?
C28 C29 C24 . . 119.5(3) ?
C28 C29 H29 . . 120.2 ?
C24 C29 H29 . . 120.2 ?
O1 N1 C24 . . 112.06(18) ?
O1 N1 C9 . . 104.32(16) ?
C24 N1 C9 . . 118.42(18) ?
O2 N2 O3 . . 123.5(3) ?
O2 N2 C8 . . 118.8(2) ?
O3 N2 C8 . . 117.8(2) ?
N1 O1 C7 . . 106.94(16) ?
C13 O4 C10 . . 108.40(16) ?
C12 O5 C14 . . 107.88(17) ?
C13 O6 C14 . . 110.31(18) ?
C17 O7 C11 . . 113.41(18) ?
C3 Cl1 O2 . 3_466 160.74(11) ?

loop_
_geom_bond_atom_site_label_1
_geom_bond_atom_site_label_2
_geom_bond_site_symmetry_2
_geom_bond_distance
_geom_bond_publ_flag
C1 C6 . 1.383(3) ?
C1 C2 . 1.383(4) ?
C1 H1 . 0.9300 ?
C2 C3 . 1.355(4) ?
C2 H2 . 0.9300 ?
C3 C4 . 1.360(4) ?
C3 Cl1 . 1.742(3) ?
C4 C5 . 1.380(4) ?
C4 H4 . 0.9300 ?
C5 C6 . 1.375(4) ?
C5 H5 . 0.9300 ?
C6 C7 . 1.500(3) ?
C7 O1 . 1.438(3) ?
C7 C8 . 1.535(3) ?
C7 H7 . 0.9800 ?
C8 N2 . 1.497(3) ?
C8 C9 . 1.537(3) ?
C8 H8 . 0.9800 ?
C9 N1 . 1.472(3) ?
C9 C10 . 1.522(3) ?
C9 H9 . 0.9800 ?
C10 O4 . 1.432(3) ?
C10 C11 . 1.518(3) ?
C10 H10 . 0.9800 ?
C11 O7 . 1.423(3) ?
C11 C12 . 1.516(3) ?
C11 H11 . 0.9800 ?
C12 O5 . 1.421(3) ?
C12 C13 . 1.515(3) ?
C12 H12 . 0.9800 ?
C13 O6 . 1.405(3) ?
C13 O4 . 1.414(3) ?
C13 H13 . 0.9800 ?
C14 O6 . 1.423(3) ?
C14 O5 . 1.429(3) ?
C14 C15 . 1.500(4) ?
C14 C16 . 1.500(4) ?
C15 H15A . 0.9600 ?
C15 H15B . 0.9600 ?
C15 H15C . 0.9600 ?
C16 H16A . 0.9600 ?
C16 H16B . 0.9600 ?
C16 H16C . 0.9600 ?
C17 O7 . 1.417(3) ?
C17 C18 . 1.505(3) ?
C17 H17A . 0.9700 ?
C17 H17B . 0.9700 ?
C18 C23 . 1.370(3) ?
C18 C19 . 1.380(3) ?
C19 C20 . 1.369(4) ?
C19 H19 . 0.9300 ?
C20 C21 . 1.364(5) ?
C20 H20 . 0.9300 ?
C21 C22 . 1.360(4) ?
C21 H21 . 0.9300 ?
C22 C23 . 1.380(4) ?
C22 H22 . 0.9300 ?
C23 H23 . 0.9300 ?
C24 C29 . 1.378(3) ?
C24 C25 . 1.382(4) ?
C24 N1 . 1.437(3) ?
C25 C26 . 1.382(4) ?
C25 H25 . 0.9300 ?
C26 C27 . 1.374(4) ?
C26 H26 . 0.9300 ?
C27 C28 . 1.366(5) ?
C27 H27 . 0.9300 ?
C28 C29 . 1.377(4) ?
C28 H28 . 0.9300 ?
C29 H29 . 0.9300 ?
N1 O1 . 1.433(2) ?
N2 O2 . 1.191(3) ?
N2 O3 . 1.203(3) ?
Cl1 O2 3_466 3.111(3) ?

loop_
_geom_hbond_atom_site_label_D
_geom_hbond_atom_site_label_H
_geom_hbond_atom_site_label_A
_geom_hbond_site_symmetry_A
_geom_hbond_distance_DH
_geom_hbond_distance_HA
_geom_hbond_distance_DA
_geom_hbond_angle_DHA
C13 H13 O2 3_456 0.98 2.54 3.298(3) 133.7
C17 H17B O1 4_646 0.97 2.46 3.218(3) 134.8
C21 H21 Cg1 3_456 0.93 2.75 3.5980(10) 152.0

loop_
_geom_torsion_atom_site_label_1
_geom_torsion_atom_site_label_2
_geom_torsion_atom_site_label_3
_geom_torsion_atom_site_label_4
_geom_torsion_site_symmetry_1
_geom_torsion_site_symmetry_2
_geom_torsion_site_symmetry_3
_geom_torsion_site_symmetry_4
_geom_torsion
_geom_torsion_publ_flag
C6 C1 C2 C3 . . . . 1.9(4) ?
C1 C2 C3 C4 . . . . -3.4(4) ?
C1 C2 C3 Cl1 . . . . 175.3(2) ?
C2 C3 C4 C5 . . . . 1.6(4) ?
Cl1 C3 C4 C5 . . . . -177.2(2) ?
C3 C4 C5 C6 . . . . 1.8(4) ?
C4 C5 C6 C1 . . . . -3.2(4) ?
C4 C5 C6 C7 . . . . 173.4(2) ?
C2 C1 C6 C5 . . . . 1.4(4) ?
C2 C1 C6 C7 . . . . -175.1(2) ?
C5 C6 C7 O1 . . . . 160.2(2) ?
C1 C6 C7 O1 . . . . -23.3(3) ?
C5 C6 C7 C8 . . . . -85.6(3) ?
C1 C6 C7 C8 . . . . 90.9(3) ?
O1 C7 C8 N2 . . . . -143.01(19) ?
C6 C7 C8 N2 . . . . 98.6(2) ?
O1 C7 C8 C9 . . . . -23.2(2) ?
C6 C7 C8 C9 . . . . -141.6(2) ?
N2 C8 C9 N1 . . . . 118.5(2) ?
C7 C8 C9 N1 . . . . -0.3(2) ?
N2 C8 C9 C10 . . . . -124.0(2) ?
C7 C8 C9 C10 . . . . 117.22(19) ?
N1 C9 C10 O4 . . . . 166.62(17) ?
C8 C9 C10 O4 . . . . 51.0(2) ?
N1 C9 C10 C11 . . . . -77.3(2) ?
C8 C9 C10 C11 . . . . 167.08(18) ?
O4 C10 C11 O7 . . . . 78.2(2) ?
C9 C10 C11 O7 . . . . -39.9(2) ?
O4 C10 C11 C12 . . . . -38.2(2) ?
C9 C10 C11 C12 . . . . -156.24(19) ?
O7 C11 C12 O5 . . . . 164.63(18) ?
C10 C11 C12 O5 . . . . -80.6(2) ?
O7 C11 C12 C13 . . . . -84.9(2) ?
C10 C11 C12 C13 . . . . 29.9(2) ?
O5 C12 C13 O6 . . . . -15.9(2) ?
C11 C12 C13 O6 . . . . -130.13(19) ?
O5 C12 C13 O4 . . . . 102.3(2) ?
C11 C12 C13 O4 . . . . -11.9(2) ?
O7 C17 C18 C23 . . . . -4.6(3) ?
O7 C17 C18 C19 . . . . 176.1(2) ?
C23 C18 C19 C20 . . . . -0.3(4) ?
C17 C18 C19 C20 . . . . 179.0(3) ?
C18 C19 C20 C21 . . . . -0.1(5) ?
C19 C20 C21 C22 . . . . 0.6(5) ?
C20 C21 C22 C23 . . . . -0.7(5) ?
C19 C18 C23 C22 . . . . 0.2(4) ?
C17 C18 C23 C22 . . . . -179.1(3) ?
C21 C22 C23 C18 . . . . 0.3(4) ?
C29 C24 C25 C26 . . . . -1.4(4) ?
N1 C24 C25 C26 . . . . -174.0(2) ?
C24 C25 C26 C27 . . . . 1.5(4) ?
C25 C26 C27 C28 . . . . -1.2(5) ?
C26 C27 C28 C29 . . . . 1.0(5) ?
C27 C28 C29 C24 . . . . -0.9(4) ?
C25 C24 C29 C28 . . . . 1.1(4) ?
N1 C24 C29 C28 . . . . 173.5(2) ?
C29 C24 N1 O1 . . . . 16.3(3) ?
C25 C24 N1 O1 . . . . -171.2(2) ?
C29 C24 N1 C9 . . . . 137.8(2) ?
C25 C24 N1 C9 . . . . -49.7(3) ?
C10 C9 N1 O1 . . . . -95.32(19) ?
C8 C9 N1 O1 . . . . 24.0(2) ?
C10 C9 N1 C24 . . . . 139.3(2) ?
C8 C9 N1 C24 . . . . -101.3(2) ?
C7 C8 N2 O2 . . . . 68.6(3) ?
C9 C8 N2 O2 . . . . -46.6(3) ?
C7 C8 N2 O3 . . . . -110.8(2) ?
C9 C8 N2 O3 . . . . 133.9(2) ?
C24 N1 O1 C7 . . . . 88.2(2) ?
C9 N1 O1 C7 . . . . -41.12(19) ?
C6 C7 O1 N1 . . . . 161.96(16) ?
C8 C7 O1 N1 . . . . 39.96(19) ?
O6 C13 O4 C10 . . . . 101.9(2) ?
C12 C13 O4 C10 . . . . -12.8(2) ?
C11 C10 O4 C13 . . . . 32.4(2) ?
C9 C10 O4 C13 . . . . 155.77(18) ?
C13 C12 O5 C14 . . . . 26.3(2) ?
C11 C12 O5 C14 . . . . 136.67(19) ?
O6 C14 O5 C12 . . . . -26.7(3) ?
C15 C14 O5 C12 . . . . -143.2(2) ?
C16 C14 O5 C12 . . . . 91.3(2) ?
O4 C13 O6 C14 . . . . -116.2(2) ?
C12 C13 O6 C14 . . . . -0.1(3) ?
O5 C14 O6 C13 . . . . 16.1(3) ?
C15 C14 O6 C13 . . . . 132.6(2) ?
C16 C14 O6 C13 . . . . -102.4(2) ?
C18 C17 O7 C11 . . . . -178.33(18) ?
C12 C11 O7 C17 . . . . -83.7(2) ?
C10 C11 O7 C17 . . . . 166.09(18) ?
C2 C3 Cl1 O2 . . . 3_466 -90.1(5) ?
C4 C3 Cl1 O2 . . . 3_466 88.7(5) ?
